data_4503023
loop_
_publ_author_name
'Cui, Jiehu'
'Lu, Zhenzhong'
'Li, Yizhi'
'Guo, Zijian'
'Zheng, Hegen'

_publ_section_title
;
 Five Novel Coordination Polymers Based on a C-Centered Triangular
 Flexible Ligand
;
_journal_issue 2
_journal_name_full 'Crystal Growth &amp; Design'
_journal_page_first 1022
_journal_paper_doi 10.1021/cg201552g
_journal_volume 12
_journal_year 2012
_chemical_formula_moiety 'C92 H76 Cd4 N8 O23 '
_chemical_formula_sum 'C92 H76 Cd4 N8 O23'
_chemical_formula_weight 2111.25
_chemical_name_systematic
; 
 ? 
;
_space_group_IT_number 15
_symmetry_cell_setting monoclinic
_symmetry_space_group_name_Hall '-C 2yc'
_symmetry_space_group_name_H-M 'C 1 2/c 1'
_atom_sites_solution_hydrogens geom
_atom_sites_solution_primary direct
_atom_sites_solution_secondary difmap
_audit_creation_method SHELXL-97
_cell_angle_alpha 90.00
_cell_angle_beta 103.4080(10)
_cell_angle_gamma 90.00
_cell_formula_units_Z 4
_cell_length_a 29.1269(17)
_cell_length_b 12.9184(8)
_cell_length_c 25.2889(14)
_cell_measurement_reflns_used 5885
_cell_measurement_temperature 296(2)
_cell_measurement_theta_max 25.000
_cell_measurement_theta_min 2.251
_cell_volume 9256.2(9)
_computing_cell_refinement 'SMART (Bruker, 2000)'
_computing_data_collection 'SMART (Bruker, 2000)'
_computing_data_reduction 'SMART (Bruker, 2000)'
_computing_molecular_graphics SHELXTL
_computing_publication_material SHELXTL
_computing_structure_refinement 'SHELXL-97 (Sheldrick, 1997)'
_computing_structure_solution 'SHELXS-97 (Sheldrick, 1990)'
_diffrn_ambient_temperature 296(2)
_diffrn_measured_fraction_theta_full 0.992
_diffrn_measured_fraction_theta_max 0.992
_diffrn_measurement_device_type 'CCD area detector'
_diffrn_measurement_method 'phi and omega scans'
_diffrn_radiation_monochromator graphite
_diffrn_radiation_source 'fine-focus sealed tube'
_diffrn_radiation_type MoK\a
_diffrn_radiation_wavelength 0.71073
_diffrn_reflns_av_R_equivalents 0.0240
_diffrn_reflns_av_sigmaI/netI 0.0352
_diffrn_reflns_limit_h_max 34
_diffrn_reflns_limit_h_min -29
_diffrn_reflns_limit_k_max 15
_diffrn_reflns_limit_k_min -14
_diffrn_reflns_limit_l_max 28
_diffrn_reflns_limit_l_min -30
_diffrn_reflns_number 22703
_diffrn_reflns_theta_full 25.00
_diffrn_reflns_theta_max 25.00
_diffrn_reflns_theta_min 1.73
_exptl_absorpt_coefficient_mu 0.986
_exptl_absorpt_correction_T_max 0.814
_exptl_absorpt_correction_T_min 0.752
_exptl_absorpt_correction_type multi-scan
_exptl_absorpt_process_details 'SADABS; Bruker, 2000'
_exptl_crystal_colour colorless
_exptl_crystal_density_diffrn 1.531
_exptl_crystal_density_method 'not measured'
_exptl_crystal_description block
_exptl_crystal_F_000 4256
_exptl_crystal_size_max 0.30
_exptl_crystal_size_mid 0.26
_exptl_crystal_size_min 0.21
_refine_diff_density_max 2.174
_refine_diff_density_min -1.622
_refine_diff_density_rms 0.111
_refine_ls_extinction_method none
_refine_ls_goodness_of_fit_ref 1.084
_refine_ls_hydrogen_treatment constr
_refine_ls_matrix_type full
_refine_ls_number_parameters 597
_refine_ls_number_reflns 8080
_refine_ls_number_restraints 41
_refine_ls_restrained_S_all 1.087
_refine_ls_R_factor_all 0.0784
_refine_ls_R_factor_gt 0.0607
_refine_ls_shift/su_max 0.087
_refine_ls_shift/su_mean 0.003
_refine_ls_structure_factor_coef Fsqd
_refine_ls_weighting_details 'calc w=1/[\s^2^(Fo^2^)+(0.1127P)^2^+0.0000P] where P=(Fo^2^+2Fc^2^)/3'
_refine_ls_weighting_scheme calc
_refine_ls_wR_factor_gt 0.1715
_refine_ls_wR_factor_ref 0.1813
_reflns_number_gt 5885
_reflns_number_total 8080
_reflns_threshold_expression >2sigma(I)
_cod_data_source_file cg201552g_si_002.cif
_cod_data_source_block 5
_cod_depositor_comments
;
The following automatic conversions were performed:

'_symmetry_cell_setting' value 'Monoclinic ' changed to 'monoclinic'
according to /home/saulius/struct/CIF-dictionaries/cif_core.dic
dictionary named 'cif_core.dic' version 2.4.1 from 2010-06-29.

Automatic conversion script
Id: cif_fix_values 1715 2011-07-08 13:25:40Z adriana 
;
_cod_original_sg_symbol_Hall '-C 2yc '
_cod_original_sg_symbol_H-M 'C 2/c '
_cod_original_formula_sum 'C92 H76 Cd4 N8 O23 '
_cod_database_code 4503023

loop_
_symmetry_equiv_pos_as_xyz
'x, y, z'
'-x, y, -z+1/2'
'x+1/2, y+1/2, z'
'-x+1/2, y+1/2, -z+1/2'
'-x, -y, -z'
'x, -y, z-1/2'
'-x+1/2, -y+1/2, -z'
'x+1/2, -y+1/2, z-1/2'

loop_
_atom_site_label
_atom_site_type_symbol
_atom_site_fract_x
_atom_site_fract_y
_atom_site_fract_z
_atom_site_U_iso_or_equiv
_atom_site_adp_type
_atom_site_occupancy
_atom_site_symmetry_multiplicity
_atom_site_calc_flag
_atom_site_refinement_flags
_atom_site_disorder_assembly
_atom_site_disorder_group
C1 C -0.07912(12) 0.8700(3) 0.53476(14) 0.0771(11) Uani 1 1 d . . .
H1 H -0.0544 0.8660 0.5655 0.093 Uiso 1 1 calc R . .
C2 C -0.12191(11) 0.8287(3) 0.53663(14) 0.0769(11) Uani 1 1 d . . .
H2 H -0.1256 0.7979 0.5686 0.092 Uiso 1 1 calc R . .
C3 C -0.15939(10) 0.8315(2) 0.49292(13) 0.0587(9) Uani 1 1 d . . .
C4 C -0.15131(11) 0.8765(3) 0.44629(13) 0.0722(11) Uani 1 1 d . . .
H4 H -0.1750 0.8784 0.4146 0.087 Uiso 1 1 calc R . .
C5 C -0.10705(12) 0.9189(3) 0.44763(13) 0.0718(11) Uani 1 1 d . . .
H5 H -0.1025 0.9512 0.4164 0.086 Uiso 1 1 calc R . .
C6 C -0.20604(10) 0.7902(2) 0.49617(13) 0.0583(8) Uani 1 1 d U . .
C7 C -0.22089(13) 0.7955(3) 0.54511(15) 0.0848(12) Uani 1 1 d U . .
H7A H -0.2016 0.8273 0.5752 0.127 Uiso 1 1 calc R . .
C8 C -0.23645(14) 0.7457(3) 0.45075(17) 0.0864(12) Uani 1 1 d U . .
H8C H -0.2278 0.7439 0.4176 0.130 Uiso 1 1 calc R . .
C9 C 0.06963(11) 0.8077(3) 0.55531(11) 0.0617(9) Uani 1 1 d U A .
C10 C 0.10261(12) 0.7803(3) 0.60887(11) 0.0598(10) Uani 1 1 d . . .
C11 C 0.14240(14) 0.7284(3) 0.61169(13) 0.0751(12) Uani 1 1 d . . .
H11 H 0.1506 0.7093 0.5796 0.090 Uiso 1 1 calc R . .
C12 C 0.17263(15) 0.7015(3) 0.66172(13) 0.0881(14) Uani 1 1 d . . .
H12 H 0.2004 0.6660 0.6619 0.106 Uiso 1 1 calc R . .
C13 C 0.16221(17) 0.7260(3) 0.70937(13) 0.0815(14) Uani 1 1 d . . .
C14 C 0.1212(2) 0.7803(4) 0.70577(14) 0.1242(19) Uani 1 1 d . . .
H14 H 0.1118 0.7956 0.7376 0.149 Uiso 1 1 calc R . .
C15 C 0.09422(18) 0.8122(4) 0.65858(14) 0.1134(16) Uani 1 1 d . . .
H15 H 0.0692 0.8569 0.6587 0.136 Uiso 1 1 calc R . .
C16 C 0.19434(16) 0.6979(3) 0.76532(12) 0.0875(9) Uani 1 1 d U . .
H16 H 0.1964 0.7601 0.7879 0.105 Uiso 1 1 calc R . .
C17 C 0.16754(17) 0.6156(3) 0.79144(14) 0.0873(14) Uani 1 1 d . . .
C18 C 0.17077(19) 0.6197(3) 0.84662(15) 0.1105(17) Uani 1 1 d . . .
H18 H 0.1888 0.6710 0.8676 0.133 Uiso 1 1 calc R . .
C19 C 0.14129(16) 0.5375(3) 0.76316(13) 0.0927(15) Uani 1 1 d . . .
H19 H 0.1383 0.5330 0.7258 0.111 Uiso 1 1 calc R . .
C20 C 0.24488(18) 0.6685(3) 0.76472(14) 0.1002(10) Uani 1 1 d U . .
C21 C 0.2761(2) 0.7459(4) 0.75419(19) 0.121(2) Uani 1 1 d . . .
H21 H 0.2654 0.8137 0.7479 0.145 Uiso 1 1 calc R . .
C22 C 0.3220(2) 0.7221(5) 0.7532(2) 0.146(2) Uani 1 1 d U . .
H22 H 0.3412 0.7747 0.7453 0.175 Uiso 1 1 calc R . .
C23 C 0.3411(2) 0.6220(5) 0.76340(16) 0.140(2) Uani 1 1 d DU . .
C24 C 0.31102(19) 0.5474(4) 0.77409(19) 0.1222(15) Uani 1 1 d U . .
H24 H 0.3220 0.4800 0.7810 0.147 Uiso 1 1 calc R . .
C25 C 0.26526(18) 0.5699(3) 0.77478(16) 0.1031(12) Uani 1 1 d U . .
H25 H 0.2464 0.5164 0.7824 0.124 Uiso 1 1 calc R . .
C27 C 0.09330(13) 0.6044(3) 0.37035(13) 0.0738(12) Uani 1 1 d . A .
C28 C 0.12006(14) 0.5271(3) 0.34248(12) 0.0713(11) Uani 1 1 d . . .
C29 C 0.1470(2) 0.4531(4) 0.37092(15) 0.119(2) Uani 1 1 d . . .
H29 H 0.1500 0.4501 0.4083 0.143 Uiso 1 1 calc R . .
C30 C 0.11904(15) 0.5349(3) 0.28854(14) 0.0852(13) Uani 1 1 d . . .
H30 H 0.1031 0.5898 0.2686 0.102 Uiso 1 1 calc R . .
C31 C 0.15957(13) 0.8658(4) 0.46955(15) 0.0986(15) Uani 1 1 d . A .
H31 H 0.1516 0.8521 0.5024 0.118 Uiso 1 1 calc R . .
C32 C 0.20315(13) 0.9074(4) 0.47155(15) 0.1062(16) Uani 1 1 d . A .
H32 H 0.2235 0.9208 0.5050 0.127 Uiso 1 1 calc R . .
C33 C 0.21679(11) 0.9291(3) 0.42479(13) 0.0648(10) Uani 1 1 d . . .
C34 C 0.1796(3) 0.9388(9) 0.3815(3) 0.112(3) Uani 0.477(6) 1 d PU A 1
H34A H 0.1811 0.9803 0.3520 0.134 Uiso 0.477(6) 1 calc PR A 1
C35 C 0.1380(2) 0.8821(8) 0.3836(3) 0.107(3) Uani 0.477(6) 1 d PU A 1
H35A H 0.1159 0.8728 0.3509 0.128 Uiso 0.477(6) 1 calc PR A 1
C34' C 0.1890(3) 0.8823(7) 0.3785(3) 0.089(3) Uani 0.523(6) 1 d P A 2
H34B H 0.1997 0.8779 0.3467 0.107 Uiso 0.523(6) 1 calc PR A 2
C35' C 0.1476(4) 0.8443(10) 0.3808(3) 0.135(4) Uani 0.523(6) 1 d P A 2
H35B H 0.1297 0.8149 0.3491 0.162 Uiso 0.523(6) 1 calc PR A 2
C36 C 0.26365(11) 0.9747(3) 0.42514(13) 0.0657(10) Uani 1 1 d . A .
C37 C 0.30142(12) 0.9609(3) 0.46675(13) 0.0733(11) Uani 1 1 d . . .
H37 H 0.2979 0.9229 0.4968 0.088 Uiso 1 1 calc R A .
C38 C 0.34515(12) 1.0014(3) 0.46624(13) 0.0723(11) Uani 1 1 d . A .
H38 H 0.3704 0.9908 0.4958 0.087 Uiso 1 1 calc R . .
C39 C 0.35171(11) 1.0579(3) 0.42206(13) 0.0679(10) Uani 1 1 d . . .
C40 C 0.31359(13) 1.0678(4) 0.37853(15) 0.1083(15) Uani 1 1 d . A .
H40 H 0.3172 1.1026 0.3476 0.130 Uiso 1 1 calc R . .
C41 C 0.27076(13) 1.0277(4) 0.37990(15) 0.0971(14) Uani 1 1 d . . .
H41 H 0.2456 1.0360 0.3499 0.117 Uiso 1 1 calc R A .
C42 C 0.39904(11) 1.1013(3) 0.42116(14) 0.0674(10) Uani 1 1 d . A .
C43 C 0.40729(14) 1.1512(4) 0.37738(15) 0.1119(16) Uani 1 1 d . . .
H43 H 0.3831 1.1592 0.3464 0.134 Uiso 1 1 calc R A .
C44 C 0.43524(14) 1.1046(4) 0.46814(17) 0.1235(18) Uani 1 1 d . . .
H44 H 0.4304 1.0798 0.5009 0.148 Uiso 1 1 calc R A .
C45 C -0.02127(14) 0.6455(4) 0.46507(18) 0.1205(17) Uani 1 1 d . . .
H45 H 0.0029 0.6460 0.4964 0.145 Uiso 1 1 calc R . .
C46 C -0.04781(14) 0.6909(4) 0.37877(15) 0.1049(15) Uani 1 1 d . . .
H46 H -0.0431 0.7247 0.3480 0.126 Uiso 1 1 calc R . .
C47 C 0.3913(2) 0.5926(7) 0.7581(2) 0.191(2) Uani 1 1 d DU . .
Cd1 Cd 0.0000 1.0000 0.5000 0.05042(9) Uani 1 2 d S . .
Cd2 Cd 0.058376(8) 0.762103(19) 0.422429(8) 0.05591(7) Uani 1 1 d U A .
Cd3 Cd 0.0000 0.88625(4) 0.2500 0.1539(3) Uani 1 2 d SU . .
N1 N -0.07163(8) 0.9160(2) 0.49008(10) 0.0652(8) Uani 1 1 d . . .
N2 N 0.12846(9) 0.8439(2) 0.42511(10) 0.0654(8) Uani 1 1 d . . .
N3 N -0.01250(9) 0.6836(2) 0.42018(11) 0.0702(9) Uani 1 1 d . . .
O1 O 0.07818(9) 0.7650(2) 0.51407(9) 0.0775(8) Uani 1 1 d . . .
O2 O 0.03741(8) 0.8720(2) 0.55607(9) 0.0788(8) Uani 1 1 d U . .
O3 O 0.10079(10) 0.6023(2) 0.42123(9) 0.084 Uani 1 1 d . . .
O4 O 0.06739(9) 0.6695(2) 0.34375(9) 0.0784(8) Uani 1 1 d U . .
O5 O 0.01590(8) 0.92285(19) 0.42413(7) 0.0666(7) Uani 1 1 d U . .
O7 O 0.02094(11) 0.8836(2) 0.34296(8) 0.0871(9) Uani 1 1 d U . .
O8 O 0.0000 0.7232(5) 0.2500 0.227(4) Uani 1 2 d S . .
H8A H -0.0075 0.7013 0.2174 0.340 Uiso 0.50 1 d PR A .
H8B H 0.0274 0.7013 0.2654 0.340 Uiso 0.50 1 d PR . .
O9 O 0.0221(2) 1.0402(5) 0.2507(3) 0.154(2) Uani 0.50 1 d PU . .
H9A H 0.0176 1.0621 0.2182 0.230 Uiso 0.50 1 d PR A .
H9B H 0.0062 1.0766 0.2680 0.230 Uiso 0.50 1 d PR . .
O11 O 0.41631(15) 0.6778(5) 0.76004(17) 0.225(3) Uani 1 1 d . . .
O12 O 0.3994(2) 0.5115(7) 0.7513(2) 0.263(3) Uani 1 1 d U . .
O13 O 0.3673(2) 0.3924(5) 0.66457(19) 0.245(3) Uani 1 1 d . . .
H13C H 0.3772 0.4168 0.6380 0.293 Uiso 1 1 d R . .
H13A H 0.3780 0.3314 0.6717 0.367 Uiso 1 1 d R . .
O14 O 0.0341(3) 0.2276(9) 0.3295(3) 0.439(7) Uani 1 1 d . . .
H14D H 0.0366 0.2900 0.3404 0.526 Uiso 1 1 d R . .
H14C H 0.0589 0.1944 0.3444 0.658 Uiso 1 1 d R . .
O15 O 1.0076(4) 0.3688(8) 0.3496(8) 0.325(7) Uani 0.50 1 d PU . .
H15D H 0.9853 0.3808 0.3653 0.390 Uiso 0.50 1 d PR . .
H15C H 0.9961 0.3545 0.3163 0.487 Uiso 0.50 1 d PR . .
N4 N 0.00599(13) 0.9419(3) 0.37399(11) 0.0959(12) Uani 1 1 d U A .

loop_
_atom_site_aniso_label
_atom_site_aniso_U_11
_atom_site_aniso_U_22
_atom_site_aniso_U_33
_atom_site_aniso_U_23
_atom_site_aniso_U_13
_atom_site_aniso_U_12
C1 0.0533(17) 0.112(3) 0.0648(18) 0.0224(18) 0.0122(15) -0.0250(18)
C2 0.0488(17) 0.115(3) 0.0664(18) 0.0261(19) 0.0117(15) -0.0169(19)
C3 0.0382(14) 0.0649(19) 0.0736(18) 0.0050(16) 0.0140(14) -0.0091(14)
C4 0.0502(17) 0.108(3) 0.0556(17) 0.0099(18) 0.0056(15) -0.0200(18)
C5 0.0651(19) 0.098(2) 0.0537(17) 0.0075(17) 0.0169(15) -0.0236(19)
C6 0.0361(14) 0.0657(18) 0.0741(13) 0.0117(14) 0.0147(10) -0.0038(13)
C7 0.065(2) 0.116(3) 0.0744(12) 0.0184(18) 0.0178(14) -0.008(2)
C8 0.059(2) 0.117(3) 0.0814(15) 0.0039(17) 0.0120(16) -0.0153(19)
C9 0.0563(15) 0.0821(19) 0.0488(15) 0.0139(15) 0.0167(13) -0.0119(12)
C10 0.073(2) 0.071(2) 0.0369(14) 0.0037(14) 0.0149(14) -0.0047(17)
C11 0.082(2) 0.102(3) 0.0402(16) 0.0046(17) 0.0108(16) -0.002(2)
C12 0.096(3) 0.111(3) 0.0510(19) 0.008(2) 0.0028(19) 0.000(3)
C13 0.133(3) 0.059(2) 0.0452(17) 0.0015(15) 0.006(2) -0.015(2)
C14 0.174(4) 0.161(4) 0.0377(18) 0.002(2) 0.024(2) 0.067(3)
C15 0.169(4) 0.121(3) 0.058(2) 0.013(2) 0.042(2) 0.064(3)
C16 0.1450(15) 0.0635(18) 0.0403(16) -0.0011(16) -0.0067(18) -0.0275(14)
C17 0.130(3) 0.070(2) 0.0504(18) 0.0062(17) -0.003(2) -0.021(2)
C18 0.177(4) 0.094(3) 0.051(2) -0.006(2) 0.007(2) -0.054(3)
C19 0.139(4) 0.090(3) 0.0396(17) 0.0034(18) 0.002(2) -0.024(3)
C20 0.1273(16) 0.0943(17) 0.057(2) 0.0163(19) -0.023(2) -0.0307(14)
C21 0.141(4) 0.100(3) 0.102(3) 0.027(2) -0.013(3) -0.042(3)
C22 0.128(4) 0.180(4) 0.107(3) 0.028(3) -0.016(3) -0.079(3)
C23 0.166(5) 0.179(4) 0.054(2) 0.030(3) -0.019(3) -0.058(3)
C24 0.1138(15) 0.135(3) 0.106(3) 0.026(3) 0.003(2) -0.0248(17)
C25 0.1313(17) 0.0855(18) 0.092(3) 0.002(2) 0.025(2) -0.0308(15)
C27 0.079(2) 0.083(2) 0.0544(18) 0.0001(17) 0.0039(17) -0.0023(19)
C28 0.090(2) 0.068(2) 0.0435(16) -0.0074(15) -0.0085(17) 0.0099(19)
C29 0.196(5) 0.104(3) 0.052(2) 0.001(2) 0.016(3) 0.043(3)
C30 0.117(3) 0.074(2) 0.061(2) 0.0113(18) 0.012(2) 0.024(2)
C31 0.066(2) 0.168(4) 0.061(2) 0.015(2) 0.0139(17) -0.039(2)
C32 0.067(2) 0.186(4) 0.061(2) 0.024(2) 0.0054(18) -0.053(2)
C33 0.0505(16) 0.086(2) 0.0593(17) 0.0038(17) 0.0149(14) -0.0129(16)
C34 0.070(4) 0.223(9) 0.039(4) 0.011(5) 0.005(3) -0.078(5)
C35 0.054(3) 0.234(9) 0.028(3) 0.017(4) 0.001(3) -0.081(4)
C34' 0.077(4) 0.131(6) 0.072(4) -0.030(4) 0.041(3) -0.047(4)
C35' 0.124(6) 0.214(10) 0.086(4) -0.078(5) 0.065(4) -0.070(7)
C36 0.0466(16) 0.091(2) 0.0593(17) 0.0005(17) 0.0129(14) -0.0182(16)
C37 0.0579(18) 0.105(3) 0.0558(17) 0.0129(18) 0.0111(15) -0.0251(19)
C38 0.0517(17) 0.107(3) 0.0582(18) 0.0070(18) 0.0139(15) -0.0153(18)
C39 0.0473(16) 0.087(2) 0.0683(19) 0.0186(17) 0.0099(15) -0.0158(16)
C40 0.060(2) 0.176(4) 0.081(2) 0.061(2) 0.0004(18) -0.039(2)
C41 0.056(2) 0.149(3) 0.077(2) 0.054(2) -0.0044(17) -0.031(2)
C42 0.0449(16) 0.082(2) 0.0769(19) 0.0151(17) 0.0166(15) -0.0163(16)
C43 0.071(2) 0.194(4) 0.061(2) 0.036(2) -0.0041(18) -0.059(3)
C44 0.064(2) 0.214(5) 0.086(2) 0.053(3) 0.003(2) -0.052(3)
C45 0.066(2) 0.186(4) 0.097(3) 0.059(3) -0.008(2) -0.042(3)
C46 0.079(2) 0.174(4) 0.058(2) 0.018(2) 0.0083(18) -0.064(2)
C47 0.098(4) 0.367(5) 0.084(3) 0.075(4) -0.030(3) -0.078(4)
Cd1 0.04209(14) 0.0743(2) 0.03780(13) -0.00396(13) 0.01528(11) -0.01407(14)
Cd2 0.04495(12) 0.07809(15) 0.04572(11) -0.00256(10) 0.01260(9) -0.01507(10)
Cd3 0.3355(9) 0.0865(3) 0.03346(18) 0.000 0.0299(3) 0.000
N1 0.0412(12) 0.0904(19) 0.0644(15) 0.0057(14) 0.0133(11) -0.0213(13)
N2 0.0474(13) 0.0924(19) 0.0563(14) -0.0052(14) 0.0122(11) -0.0189(14)
N3 0.0472(13) 0.096(2) 0.0721(15) 0.0011(15) 0.0229(12) -0.0228(14)
O1 0.0742(15) 0.1137(19) 0.0431(11) -0.0004(12) 0.0105(11) -0.0010(14)
O2 0.0761(14) 0.1043(17) 0.0595(12) 0.0234(12) 0.0234(11) 0.0124(12)
O3 0.103 0.096 0.051 0.004 0.013 0.027
O4 0.0852(16) 0.0915(16) 0.0559(11) 0.0033(11) 0.0110(11) 0.0141(14)
O5 0.0761(13) 0.0894(15) 0.0380(9) -0.0052(10) 0.0208(9) -0.0016(12)
O7 0.140(2) 0.0841(16) 0.0371(10) -0.0010(10) 0.0214(12) 0.0158(14)
O8 0.358(9) 0.126(4) 0.116(4) 0.000 -0.110(5) 0.000
O9 0.183(6) 0.182(2) 0.084(3) 0.024(4) 0.008(5) -0.109(3)
O11 0.117(3) 0.423(7) 0.118(3) 0.047(4) -0.012(2) -0.098(4)
O12 0.217(6) 0.407(6) 0.182(4) 0.074(5) 0.081(4) 0.043(6)
O13 0.330(7) 0.263(6) 0.154(3) 0.058(4) 0.084(4) -0.013(5)
O14 0.388(11) 0.674(17) 0.267(8) -0.153(9) 0.103(7) -0.220(11)
O15 0.175(7) 0.134(7) 0.71(2) 0.053(10) 0.202(10) -0.031(6)
N4 0.128(3) 0.112(2) 0.0449(13) -0.0127(14) 0.0150(15) 0.011(2)

loop_
_atom_type_symbol
_atom_type_description
_atom_type_scat_dispersion_real
_atom_type_scat_dispersion_imag
_atom_type_scat_source
C C 0.0033 0.0016 'International Tables Vol C Tables 4.2.6.8 and 6.1.1.4'
H H 0.0000 0.0000 'International Tables Vol C Tables 4.2.6.8 and 6.1.1.4'
N N 0.0061 0.0033 'International Tables Vol C Tables 4.2.6.8 and 6.1.1.4'
O O 0.0106 0.0060 'International Tables Vol C Tables 4.2.6.8 and 6.1.1.4'
Cd Cd -0.8075 1.2024 'International Tables Vol C Tables 4.2.6.8 and 6.1.1.4'

loop_
_geom_angle_atom_site_label_1
_geom_angle_atom_site_label_2
_geom_angle_atom_site_label_3
_geom_angle
_geom_angle_site_symmetry_1
_geom_angle_site_symmetry_3
N1 C1 C2 122.1(3) . .
C3 C2 C1 121.8(3) . .
C2 C3 C4 116.1(3) . .
C2 C3 C6 121.3(3) . .
C4 C3 C6 122.6(3) . .
C3 C4 C5 118.9(3) . .
N1 C5 C4 124.0(3) . .
C8 C6 C7 118.5(3) . .
C8 C6 C3 121.1(3) . .
C7 C6 C3 120.4(3) . .
C8 C7 C6 121.0(3) 7_466 .
C7 C8 C6 120.4(4) 7_466 .
O1 C9 O2 126.6(3) . .
O1 C9 C10 115.8(3) . .
O2 C9 C10 117.6(3) . .
C11 C10 C15 115.7(3) . .
C11 C10 C9 122.2(3) . .
C15 C10 C9 122.0(3) . .
C10 C11 C12 122.0(3) . .
C13 C12 C11 121.5(4) . .
C12 C13 C14 115.8(3) . .
C12 C13 C16 123.3(4) . .
C14 C13 C16 120.9(3) . .
C15 C14 C13 122.8(4) . .
C14 C15 C10 121.6(4) . .
C20 C16 C13 115.5(3) . .
C20 C16 C17 114.5(3) . .
C13 C16 C17 107.0(3) . .
C19 C17 C18 117.3(4) . .
C19 C17 C16 124.0(3) . .
C18 C17 C16 118.7(3) . .
C17 C18 C29 119.8(4) . 6_566
C17 C19 C30 121.7(3) . 6_566
C25 C20 C21 114.3(5) . .
C25 C20 C16 126.4(4) . .
C21 C20 C16 119.3(4) . .
C22 C21 C20 120.9(5) . .
C23 C22 C21 123.1(5) . .
C24 C23 C22 115.9(6) . .
C24 C23 C47 120.4(6) . .
C22 C23 C47 123.5(6) . .
C25 C24 C23 121.5(5) . .
C24 C25 C20 124.2(5) . .
O4 C27 O3 121.2(4) . .
O4 C27 C28 120.6(3) . .
O3 C27 C28 118.1(3) . .
O4 C27 Cd2 60.23(19) . .
O3 C27 Cd2 61.29(19) . .
C28 C27 Cd2 170.7(3) . .
C29 C28 C30 117.8(4) . .
C29 C28 C27 121.0(3) . .
C30 C28 C27 121.1(3) . .
C28 C29 C18 122.4(4) . 6_565
C28 C30 C19 120.9(3) . 6_565
N2 C31 C32 124.9(4) . .
C33 C32 C31 120.3(3) . .
C34 C33 C32 112.4(4) . .
C34 C33 C34' 33.3(6) . .
C32 C33 C34' 114.2(4) . .
C34 C33 C36 122.0(5) . .
C32 C33 C36 122.0(3) . .
C34' C33 C36 122.0(4) . .
C33 C34 C35 116.7(7) . .
N2 C35 C34 126.2(6) . .
C35' C34' C33 118.9(7) . .
C34' C35' N2 126.3(8) . .
C37 C36 C41 117.3(3) . .
C37 C36 C33 122.4(3) . .
C41 C36 C33 120.2(3) . .
C36 C37 C38 122.1(3) . .
C37 C38 C39 120.5(3) . .
C40 C39 C38 117.3(3) . .
C40 C39 C42 121.9(3) . .
C38 C39 C42 120.7(3) . .
C41 C40 C39 121.3(4) . .
C40 C41 C36 121.5(3) . .
C43 C42 C44 116.2(3) . .
C43 C42 C39 122.2(3) . .
C44 C42 C39 121.1(3) . .
C42 C43 C46 119.9(3) . 3
C45 C44 C42 118.8(4) 3 .
N3 C45 C44 123.5(4) . 3_445
N3 C46 C43 124.0(4) . 3_445
O12 C47 O11 132.0(7) . .
O12 C47 C23 119.3(7) . .
O11 C47 C23 108.6(7) . .
O2 Cd1 O2 179.999(1) . 5_576
O2 Cd1 O5 92.56(8) . .
O2 Cd1 O5 87.44(8) 5_576 .
O2 Cd1 O5 87.44(8) . 5_576
O2 Cd1 O5 92.56(8) 5_576 5_576
O5 Cd1 O5 180.0 . 5_576
O2 Cd1 N1 90.92(9) . .
O2 Cd1 N1 89.08(9) 5_576 .
O5 Cd1 N1 93.28(9) . .
O5 Cd1 N1 86.72(9) 5_576 .
O2 Cd1 N1 89.08(9) . 5_576
O2 Cd1 N1 90.92(9) 5_576 5_576
O5 Cd1 N1 86.72(9) . 5_576
O5 Cd1 N1 93.28(9) 5_576 5_576
N1 Cd1 N1 180.0 . 5_576
O1 Cd2 N2 87.03(9) . .
O1 Cd2 N3 92.70(10) . .
N2 Cd2 N3 178.73(11) . .
O1 Cd2 O4 144.41(9) . .
N2 Cd2 O4 89.22(9) . .
N3 Cd2 O4 91.72(10) . .
O1 Cd2 O3 90.99(9) . .
N2 Cd2 O3 86.52(10) . .
N3 Cd2 O3 94.73(10) . .
O4 Cd2 O3 53.45(8) . .
O1 Cd2 O5 88.72(8) . .
N2 Cd2 O5 93.41(9) . .
N3 Cd2 O5 85.34(9) . .
O4 Cd2 O5 126.84(7) . .
O3 Cd2 O5 179.70(7) . .
O1 Cd2 O7 138.64(9) . .
N2 Cd2 O7 87.42(9) . .
N3 Cd2 O7 91.97(10) . .
O4 Cd2 O7 76.38(8) . .
O3 Cd2 O7 129.49(8) . .
O5 Cd2 O7 50.80(7) . .
O1 Cd2 C27 118.05(10) . .
N2 Cd2 C27 85.96(11) . .
N3 Cd2 C27 95.26(11) . .
O4 Cd2 C27 26.37(9) . .
O3 Cd2 C27 27.17(8) . .
O5 Cd2 C27 153.11(8) . .
O7 Cd2 C27 102.37(9) . .
O9 Cd3 O9 35.7(4) . 2
O9 Cd3 O8 162.14(19) . .
O9 Cd3 O8 162.14(19) 2 .
O9 Cd3 O7 89.9(2) . .
O9 Cd3 O7 91.7(2) 2 .
O8 Cd3 O7 89.16(6) . .
O9 Cd3 O7 91.7(2) . 2
O9 Cd3 O7 89.9(2) 2 2
O8 Cd3 O7 89.16(6) . 2
O7 Cd3 O7 178.31(13) . 2
O9 Cd3 O11 126.0(2) . 8_465
O9 Cd3 O11 90.5(2) 2 8_465
O8 Cd3 O11 71.74(14) . 8_465
O7 Cd3 O11 85.91(12) . 8_465
O7 Cd3 O11 93.56(12) 2 8_465
O9 Cd3 O11 90.5(2) . 7_566
O9 Cd3 O11 126.0(2) 2 7_566
O8 Cd3 O11 71.74(14) . 7_566
O7 Cd3 O11 93.56(12) . 7_566
O7 Cd3 O11 85.91(12) 2 7_566
O11 Cd3 O11 143.5(3) 8_465 7_566
C5 N1 C1 117.0(3) . .
C5 N1 Cd1 126.6(2) . .
C1 N1 Cd1 115.85(19) . .
C35 N2 C31 113.3(4) . .
C35 N2 C35' 25.0(7) . .
C31 N2 C35' 111.9(5) . .
C35 N2 Cd2 121.9(3) . .
C31 N2 Cd2 124.4(2) . .
C35' N2 Cd2 120.7(5) . .
C46 N3 C45 116.7(3) . .
C46 N3 Cd2 122.2(3) . .
C45 N3 Cd2 119.9(2) . .
C9 O1 Cd2 144.0(2) . .
C9 O2 Cd1 136.0(2) . .
C27 O3 Cd2 91.5(2) . .
C27 O4 Cd2 93.4(2) . .
N4 O5 Cd1 135.4(2) . .
N4 O5 Cd2 98.6(2) . .
Cd1 O5 Cd2 126.02(9) . .
N4 O7 Cd3 126.4(2) . .
N4 O7 Cd2 91.35(18) . .
Cd3 O7 Cd2 140.53(11) . .
O9 O9 Cd3 72.14(19) 2 .
C47 O11 Cd3 104.5(5) . 7_566
O7 N4 O5 119.2(3) . .

loop_
_geom_bond_atom_site_label_1
_geom_bond_atom_site_label_2
_geom_bond_distance
_geom_bond_site_symmetry_2
C1 N1 1.338(4) .
C1 C2 1.367(5) .
C2 C3 1.362(4) .
C3 C4 1.383(5) .
C3 C6 1.479(4) .
C4 C5 1.394(5) .
C5 N1 1.306(4) .
C6 C8 1.401(5) .
C6 C7 1.404(5) .
C7 C8 1.378(6) 7_466
C8 C7 1.378(6) 7_466
C9 O1 1.255(4) .
C9 O2 1.257(4) .
C9 C10 1.510(4) .
C10 C11 1.326(5) .
C10 C15 1.398(5) .
C11 C12 1.407(5) .
C12 C13 1.347(5) .
C13 C14 1.369(7) .
C13 C16 1.548(5) .
C14 C15 1.333(5) .
C16 C20 1.524(7) .
C16 C17 1.554(6) .
C17 C19 1.363(5) .
C17 C18 1.378(5) .
C18 C29 1.392(7) 6_566
C19 C30 1.378(6) 6_566
C20 C25 1.404(6) .
C20 C21 1.417(7) .
C21 C22 1.378(8) .
C22 C23 1.409(8) .
C23 C24 1.372(8) .
C23 C47 1.545(8) .
C24 C25 1.368(7) .
C27 O4 1.222(4) .
C27 O3 1.255(4) .
C27 C28 1.535(5) .
C27 Cd2 2.746(4) .
C28 C29 1.337(6) .
C28 C30 1.361(5) .
C29 C18 1.392(7) 6_565
C30 C19 1.379(6) 6_565
C31 N2 1.301(4) .
C31 C32 1.369(5) .
C32 C33 1.361(5) .
C33 C34 1.354(7) .
C33 C34' 1.396(8) .
C33 C36 1.485(5) .
C34 C35 1.428(12) .
C35 N2 1.247(8) .
C34' C35' 1.316(13) .
C35' N2 1.362(10) .
C36 C37 1.346(4) .
C36 C41 1.390(5) .
C37 C38 1.380(5) .
C38 C39 1.384(5) .
C39 C40 1.376(5) .
C39 C42 1.494(5) .
C40 C41 1.358(5) .
C42 C43 1.350(5) .
C42 C44 1.394(5) .
C43 C46 1.398(5) 3
C44 C45 1.392(6) 3
C45 N3 1.316(5) .
C45 C44 1.391(6) 3_445
C46 N3 1.290(4) .
C46 C43 1.397(5) 3_445
C47 O12 1.096(12) .
C47 O11 1.314(9) .
Cd1 O2 2.284(2) .
Cd1 O2 2.284(2) 5_576
Cd1 O5 2.302(2) .
Cd1 O5 2.302(2) 5_576
Cd1 N1 2.313(3) .
Cd1 N1 2.313(3) 5_576
Cd2 O1 2.255(2) .
Cd2 N2 2.286(3) .
Cd2 N3 2.289(3) .
Cd2 O4 2.388(2) .
Cd2 O3 2.409(3) .
Cd2 O5 2.423(2) .
Cd2 O7 2.584(2) .
Cd3 O9 2.090(6) .
Cd3 O9 2.090(6) 2
Cd3 O8 2.106(6) .
Cd3 O7 2.288(2) .
Cd3 O7 2.288(2) 2
Cd3 O11 2.642(5) 8_465
Cd3 O11 2.642(5) 7_566
O5 N4 1.258(3) .
O7 N4 1.237(4) .
O9 O9 1.282(14) 2
O11 Cd3 2.642(5) 7_566
